data_4344305
loop_
_publ_author_name
'Johnson, Q.'

_publ_section_title
;
 The Crystal Structure of High-Pressure Synthesized Holmium Diantimonide
;
_journal_name_full 'Inorganic Chemistry'
_journal_page_first 2089
_journal_page_last 2090
_journal_volume 10
_journal_year 1971
_chemical_formula_sum 'Ho Sb2'
_space_group_IT_number 21
_symmetry_space_group_name_Hall 'C 2 2'
_symmetry_space_group_name_H-M 'C 2 2 2'
_cell_angle_alpha 90
_cell_angle_beta 90
_cell_angle_gamma 90
_cell_formula_units_Z 2
_cell_length_a 3.343
_cell_length_b 5.79
_cell_length_c 7.84
_cell_volume 151.751
_citation_journal_id_ASTM INOCAJ
_cod_data_source_file Johnson_INOCAJ_1971_1164.cif
_cod_data_source_block Ho1Sb2
_cod_original_cell_volume 151.7508
_cod_original_formula_sum 'Ho1 Sb2'
_cod_database_code 4344305

loop_
_symmetry_equiv_pos_as_xyz
x,y,z
-x,-y,z
x,-y,-z
-x,y,-z
x+1/2,y+1/2,z
-x+1/2,-y+1/2,z
x+1/2,-y+1/2,-z
-x+1/2,y+1/2,-z

loop_
_atom_site_label
_atom_site_type_symbol
_atom_site_fract_x
_atom_site_fract_y
_atom_site_fract_z
_atom_site_occupancy
_atom_site_U_iso_or_equiv
Sb1 Sb-1 0.25 0.25 0.34 1 0.0
Ho1 Ho+3 0 0 0 1 0.0
